data_7246556
loop_
_publ_author_name
'Wang, Delong'
'Li, Min'
'Li, Jing'
'Fang, Yali'
'Zhang, Zhijia'

_publ_section_title
;
 Synthesis of 3,4-dihydroisoquinolin-1(2H)-one derivatives and their
 antioomycete activity against the phytopathogen Pythium recalcitrans
;
_journal_issue 16
_journal_name_full 'RSC Advances'
_journal_page_first 10523
_journal_page_last 10541
_journal_paper_doi 10.1039/D3RA00855J
_journal_volume 13
_journal_year 2023
_chemical_formula_moiety 'C21 H17 N O4'
_chemical_formula_sum 'C21 H17 N O4'
_chemical_formula_weight 347.36
_chemical_name_systematic isoq
_space_group_crystal_system monoclinic
_space_group_IT_number 14
_space_group_name_Hall '-P 2yn'
_space_group_name_H-M_alt 'P 1 21/n 1'
_atom_sites_solution_hydrogens geom
_atom_sites_solution_primary dual
_audit_creation_date 2021-01-14
_audit_creation_method
;
Olex2 1.3
(compiled 2020.11.12 svn.r5f609507 for OlexSys, GUI svn.r6226)
;
_audit_update_record
;
2022-06-22 deposited with the CCDC.	2023-03-27 downloaded from the CCDC.
;
_cell_angle_alpha 90
_cell_angle_beta 99.6980(10)
_cell_angle_gamma 90
_cell_formula_units_Z 4
_cell_length_a 8.61550(10)
_cell_length_b 13.21640(10)
_cell_length_c 15.09880(10)
_cell_measurement_reflns_used 14765
_cell_measurement_temperature 120.01(10)
_cell_measurement_theta_max 76.1280
_cell_measurement_theta_min 2.9590
_cell_volume 1694.67(3)
_computing_cell_refinement 'CrysAlisPro 1.171.41.93a (Rigaku OD, 2020)'
_computing_data_collection 'CrysAlisPro 1.171.41.93a (Rigaku OD, 2020)'
_computing_data_reduction 'CrysAlisPro 1.171.41.93a (Rigaku OD, 2020)'
_computing_molecular_graphics 'Olex2 1.3 (Dolomanov et al., 2009)'
_computing_publication_material 'Olex2 1.3 (Dolomanov et al., 2009)'
_computing_structure_refinement 'SHELXL 2017/1 (Sheldrick, 2015)'
_computing_structure_solution 'SHELXT 2014/5 (Sheldrick, 2014)'
_diffrn_ambient_environment N~2~
_diffrn_ambient_temperature 120.01(10)
_diffrn_detector 'Hybrid Pixel Array Detector'
_diffrn_detector_area_resol_mean 10.0000
_diffrn_detector_type HyPix
_diffrn_measured_fraction_theta_full 0.993
_diffrn_measured_fraction_theta_max 0.960
_diffrn_measurement_details
;
List of Runs (angles in degrees, time in seconds):

  # Type    Start    End  Width  t~exp~   \w     \q     \k     \f   Frames
#--------------------------------------------------------------------------
  1  \w     32.00 119.00   0.50    0.05    --   46.67  57.00  30.00  174
  2  \w     51.00 115.00   0.50    0.05    --   46.67  57.00  60.00  128
  3  \w     83.00 178.00   0.50    0.05    --  106.51  77.00 -30.00  190
  4  \w     91.00 117.00   0.50    0.05    --  106.51  30.00 120.00   52
  5  \w     90.00 178.00   0.50    0.05    --  106.51  15.00 150.00  176
  6  \w    134.00 178.00   0.50    0.05    --  106.51  30.00 120.00   88
  7  \w    -68.00 -28.00   0.50    0.05    --  -99.00  61.00   0.00   80
  8  \w    -67.00 -32.00   0.50    0.05    --  -99.00  61.00 -30.00   70
  9  \w    -66.00 -30.00   0.50    0.05    --  -99.00  61.00-120.00   72
 10  \w   -112.00 -26.00   0.50    0.05    --  -99.00 125.00 -30.00  172
 11  \w   -112.00 -79.00   0.50    0.05    --  -99.00 125.00 120.00   66
 12  \w    -73.00 -26.00   0.50    0.05    --  -99.00 125.00 120.00   94
 13  \w    -80.00 -28.00   0.50    0.05    --  -99.00  92.00  39.00  104
 14  \w    -50.00 -13.00   0.50    0.05    --  -46.67  92.00  39.00   74
 15  \w    -10.00  18.00   0.50    0.05    --  -46.67  92.00  39.00   56
 16  \w     88.00 138.00   0.50    0.05    --  106.51  92.00  39.00  100
 17  \w    -26.00  45.00   0.50    0.05    --   46.67 -37.00 -60.00  142
 18  \w     34.00  75.00   0.50    0.05    --  106.51 -61.00  60.00   82
 19  \w     34.00 105.00   0.50    0.05    --  106.51 -94.00  30.00  142
 20  \w     34.00 109.00   0.50    0.05    --  106.51-125.00 -60.00  150
 21  \w     34.00 105.00   0.50    0.05    --  106.51 -92.00 -73.00  142
 22  \w     54.00 105.00   0.50    0.05    --  106.51 -94.00-180.00  102
 23  \w    -24.00  73.00   0.50    0.05    --   46.67 -92.00 -73.00  194
 24  \w   -168.00 -84.00   0.50    0.05    --  -99.00 -45.00-150.00  168
 25  \w   -141.00-115.00   0.50    0.05    --  -99.00 -92.00 -73.00   52
 26  \w   -172.00 -79.00   0.50    0.05    --  -99.00 -77.00 -60.00  186
;
_diffrn_measurement_device 'four-circle diffractometer'
_diffrn_measurement_device_type 'XtaLAB Synergy R, HyPix'
_diffrn_measurement_method '\w scans'
_diffrn_orient_matrix_type 'CrysAlisPro convention (1999,Acta A55,543-557)'
_diffrn_orient_matrix_UB_11 -0.0430643000
_diffrn_orient_matrix_UB_12 -0.1023145000
_diffrn_orient_matrix_UB_13 -0.0466666000
_diffrn_orient_matrix_UB_21 -0.1745301000
_diffrn_orient_matrix_UB_22 0.0315898000
_diffrn_orient_matrix_UB_23 -0.0192444000
_diffrn_orient_matrix_UB_31 0.0243544000
_diffrn_orient_matrix_UB_32 0.0460487000
_diffrn_orient_matrix_UB_33 -0.0903742000
_diffrn_radiation_monochromator mirror
_diffrn_radiation_probe x-ray
_diffrn_radiation_type 'Cu K\a'
_diffrn_radiation_wavelength 1.54184
_diffrn_reflns_av_R_equivalents 0.0151
_diffrn_reflns_av_unetI/netI 0.0087
_diffrn_reflns_Laue_measured_fraction_full 0.993
_diffrn_reflns_Laue_measured_fraction_max 0.960
_diffrn_reflns_limit_h_max 10
_diffrn_reflns_limit_h_min -10
_diffrn_reflns_limit_k_max 16
_diffrn_reflns_limit_k_min -15
_diffrn_reflns_limit_l_max 17
_diffrn_reflns_limit_l_min -18
_diffrn_reflns_number 16914
_diffrn_reflns_point_group_measured_fraction_full 0.993
_diffrn_reflns_point_group_measured_fraction_max 0.960
_diffrn_reflns_theta_full 67.684
_diffrn_reflns_theta_max 76.463
_diffrn_reflns_theta_min 4.474
_diffrn_source 'Rotating-anode X-ray tube'
_diffrn_source_type 'PhotonJet R (Cu) X-ray Source'
_exptl_absorpt_coefficient_mu 0.776
_exptl_absorpt_correction_T_max 1.00000
_exptl_absorpt_correction_T_min 0.87479
_exptl_absorpt_correction_type multi-scan
_exptl_absorpt_process_details
;
CrysAlisPro 1.171.41.93a (Rigaku Oxford Diffraction, 2020)
Empirical absorption correction using spherical harmonics,
implemented in SCALE3 ABSPACK scaling algorithm.
;
_exptl_crystal_colour colourless
_exptl_crystal_colour_primary colourless
_exptl_crystal_density_diffrn 1.361
_exptl_crystal_description block
_exptl_crystal_F_000 728
_exptl_crystal_size_max 0.3
_exptl_crystal_size_mid 0.2
_exptl_crystal_size_min 0.1
_refine_diff_density_max 0.304
_refine_diff_density_min -0.252
_refine_diff_density_rms 0.041
_refine_ls_extinction_method none
_refine_ls_goodness_of_fit_ref 1.041
_refine_ls_hydrogen_treatment constr
_refine_ls_matrix_type full
_refine_ls_number_parameters 236
_refine_ls_number_reflns 3424
_refine_ls_number_restraints 0
_refine_ls_restrained_S_all 1.041
_refine_ls_R_factor_all 0.0388
_refine_ls_R_factor_gt 0.0380
_refine_ls_shift/su_max 0.000
_refine_ls_shift/su_mean 0.000
_refine_ls_structure_factor_coef Fsqd
_refine_ls_weighting_details 'w=1/[\s^2^(Fo^2^)+(0.0521P)^2^+0.7572P] where P=(Fo^2^+2Fc^2^)/3'
_refine_ls_weighting_scheme calc
_refine_ls_wR_factor_gt 0.0995
_refine_ls_wR_factor_ref 0.1000
_reflns_Friedel_coverage 0.000
_reflns_number_gt 3340
_reflns_number_total 3424
_reflns_threshold_expression 'I > 2\s(I)'
_cod_data_source_file d3ra00855j2.cif
_cod_data_source_block 1_auto
_cod_database_code 7246556
_shelx_shelxl_version_number 2017/1
_shelx_space_group_comment
;
The symmetry employed for this shelxl refinement is uniquely defined
by the following loop, which should always be used as a source of
symmetry information in preference to the above space-group names.
They are only intended as comments.
;
_reflns_odcompleteness_completeness 99.40
_reflns_odcompleteness_iscentric 1
_reflns_odcompleteness_theta 66.97
_olex2_refinement_description
;
1. Fixed Uiso
 At 1.2 times of:
  All C(H) groups, All C(H,H) groups
 At 1.5 times of:
  All O(H) groups
2.a Ternary CH refined with riding coordinates:
 C007(H007), C008(H008)
2.b Secondary CH2 refined with riding coordinates:
 C00K(H00A,H00B)
2.c Aromatic/amide H refined with riding coordinates:
 C00C(H00C), C00E(H00E), C00F(H00F), C00G(H00G), C00H(H00H), C00I(H00I),
 C00J(H00J), C00M(H00M), C00N(H00N), C00O(H00O), C00P(H00P), C00Q(H00Q)
2.d Idealised tetrahedral OH refined as rotating group:
 O003(H003)
;
_olex2_submission_special_instructions 'No special instructions were received'
_oxdiff_exptl_absorpt_empirical_details
;
Empirical correction (ABSPACK) includes:
- Absorption correction using spherical harmonics
- Frame scaling
;
_oxdiff_exptl_absorpt_empirical_full_max 1.544
_oxdiff_exptl_absorpt_empirical_full_min 0.663

loop_
_space_group_symop_operation_xyz
'x, y, z'
'-x+1/2, y+1/2, -z+1/2'
'-x, -y, -z'
'x-1/2, -y-1/2, z-1/2'

loop_
_atom_site_label
_atom_site_type_symbol
_atom_site_fract_x
_atom_site_fract_y
_atom_site_fract_z
_atom_site_U_iso_or_equiv
_atom_site_adp_type
_atom_site_occupancy
_atom_site_site_symmetry_order
_atom_site_calc_flag
_atom_site_refinement_flags_posn
_atom_site_refinement_flags_adp
_atom_site_refinement_flags_occupancy
_atom_site_disorder_assembly
_atom_site_disorder_group
O001 O 0.77380(10) 0.70613(6) 0.84131(6) 0.0231(2) Uani 1 1 d . . . . .
O002 O 0.66898(10) 0.48596(8) 0.56777(5) 0.0274(2) Uani 1 1 d . . . . .
O003 O 0.43148(10) 0.46111(8) 0.60379(6) 0.0311(2) Uani 1 1 d . . . . .
H003 H 0.401919 0.473773 0.549026 0.047 Uiso 1 1 calc R U . . .
O004 O 0.86579(12) 0.69514(7) 0.61160(7) 0.0345(2) Uani 1 1 d . . . . .
N005 N 0.84494(11) 0.56739(7) 0.76903(6) 0.0181(2) Uani 1 1 d . . . . .
C006 C 0.60307(13) 0.56328(8) 0.83038(7) 0.0176(2) Uani 1 1 d . . . . .
C007 C 0.82623(13) 0.46012(8) 0.74406(7) 0.0169(2) Uani 1 1 d . . . . .
H007 H 0.874792 0.450552 0.688972 0.020 Uiso 1 1 calc R U . . .
C008 C 0.65154(12) 0.43205(8) 0.71874(7) 0.0169(2) Uani 1 1 d . . . . .
H008 H 0.644904 0.356559 0.720637 0.020 Uiso 1 1 calc R U . . .
C009 C 0.74646(13) 0.61897(8) 0.81388(7) 0.0177(2) Uani 1 1 d . . . . .
C00A C 0.55650(13) 0.47242(8) 0.78658(7) 0.0168(2) Uani 1 1 d . . . . .
C00B C 0.91404(12) 0.39080(9) 0.81630(7) 0.0184(2) Uani 1 1 d . . . . .
C00C C 0.51782(14) 0.60336(9) 0.89300(8) 0.0221(2) Uani 1 1 d . . . . .
H00C H 0.549457 0.665421 0.922329 0.027 Uiso 1 1 calc R U . . .
C00D C 0.58590(13) 0.46441(8) 0.62251(7) 0.0183(2) Uani 1 1 d . . . . .
C00E C 0.42531(13) 0.42171(9) 0.80694(8) 0.0215(2) Uani 1 1 d . . . . .
H00E H 0.393088 0.359661 0.777748 0.026 Uiso 1 1 calc R U . . .
C00F C 0.91668(14) 0.40753(9) 0.90756(8) 0.0225(2) Uani 1 1 d . . . . .
H00F H 0.864285 0.464669 0.926793 0.027 Uiso 1 1 calc R U . . .
C00G C 0.34142(14) 0.46139(10) 0.86966(8) 0.0248(3) Uani 1 1 d . . . . .
H00G H 0.252409 0.426182 0.883524 0.030 Uiso 1 1 calc R U . . .
C00H C 0.38708(14) 0.55249(10) 0.91230(8) 0.0254(3) Uani 1 1 d . . . . .
H00H H 0.328560 0.579807 0.954677 0.030 Uiso 1 1 calc R U . . .
C00I C 0.99216(14) 0.30679(9) 0.78966(8) 0.0245(3) Uani 1 1 d . . . . .
H00I H 0.991882 0.295040 0.727564 0.029 Uiso 1 1 calc R U . . .
C00J C 1.07002(15) 0.59798(10) 0.59480(9) 0.0302(3) Uani 1 1 d . . . . .
H00J H 1.158112 0.553980 0.607772 0.036 Uiso 1 1 calc R U . . .
C00K C 0.98928(13) 0.61620(9) 0.75094(8) 0.0236(3) Uani 1 1 d . . . . .
H00A H 1.080889 0.572582 0.773409 0.028 Uiso 1 1 calc R U . . .
H00B H 1.003968 0.681438 0.783498 0.028 Uiso 1 1 calc R U . . .
C00L C 0.98217(14) 0.63440(9) 0.65353(9) 0.0240(3) Uani 1 1 d . . . . .
C00M C 0.99596(15) 0.34069(10) 0.97063(8) 0.0280(3) Uani 1 1 d . . . . .
H00M H 0.997390 0.352466 1.032832 0.034 Uiso 1 1 calc R U . . .
C00N C 1.07058(16) 0.23990(10) 0.85295(10) 0.0314(3) Uani 1 1 d . . . . .
H00N H 1.122545 0.182450 0.833961 0.038 Uiso 1 1 calc R U . . .
C00O C 1.07294(15) 0.25696(10) 0.94346(10) 0.0315(3) Uani 1 1 d . . . . .
H00O H 1.126997 0.211607 0.986846 0.038 Uiso 1 1 calc R U . . .
C00P C 1.0043(2) 0.63870(13) 0.50944(11) 0.0450(4) Uani 1 1 d . . . . .
H00P H 1.040318 0.627601 0.454141 0.054 Uiso 1 1 calc R U . . .
C00Q C 0.8808(2) 0.69610(12) 0.52251(11) 0.0425(4) Uani 1 1 d . . . . .
H00Q H 0.813809 0.732031 0.476689 0.051 Uiso 1 1 calc R U . . .

loop_
_atom_site_aniso_label
_atom_site_aniso_U_11
_atom_site_aniso_U_22
_atom_site_aniso_U_33
_atom_site_aniso_U_23
_atom_site_aniso_U_13
_atom_site_aniso_U_12
O001 0.0263(4) 0.0162(4) 0.0246(4) 0.0002(3) -0.0017(3) -0.0010(3)
O002 0.0195(4) 0.0440(5) 0.0176(4) 0.0044(4) 0.0001(3) 0.0003(4)
O003 0.0168(4) 0.0574(6) 0.0175(4) 0.0041(4) -0.0019(3) 0.0017(4)
O004 0.0354(5) 0.0306(5) 0.0395(5) 0.0108(4) 0.0118(4) 0.0056(4)
N005 0.0171(4) 0.0177(5) 0.0190(5) 0.0020(4) 0.0016(3) -0.0023(4)
C006 0.0185(5) 0.0176(5) 0.0157(5) 0.0032(4) -0.0002(4) 0.0025(4)
C007 0.0160(5) 0.0179(5) 0.0161(5) -0.0003(4) 0.0007(4) 0.0005(4)
C008 0.0160(5) 0.0170(5) 0.0167(5) -0.0005(4) -0.0003(4) 0.0004(4)
C009 0.0196(5) 0.0174(5) 0.0144(5) 0.0031(4) -0.0025(4) 0.0007(4)
C00A 0.0159(5) 0.0187(5) 0.0146(5) 0.0022(4) -0.0008(4) 0.0027(4)
C00B 0.0139(5) 0.0193(5) 0.0204(5) 0.0020(4) -0.0012(4) -0.0017(4)
C00C 0.0253(6) 0.0215(6) 0.0190(5) -0.0002(4) 0.0020(4) 0.0045(4)
C00D 0.0173(5) 0.0184(5) 0.0181(5) -0.0035(4) -0.0004(4) 0.0019(4)
C00E 0.0186(5) 0.0224(6) 0.0221(6) 0.0014(4) -0.0003(4) -0.0004(4)
C00F 0.0187(5) 0.0265(6) 0.0217(6) 0.0033(5) 0.0015(4) 0.0013(4)
C00G 0.0174(5) 0.0328(7) 0.0244(6) 0.0059(5) 0.0040(4) 0.0005(5)
C00H 0.0239(6) 0.0323(6) 0.0212(6) 0.0018(5) 0.0071(5) 0.0069(5)
C00I 0.0221(6) 0.0213(6) 0.0272(6) -0.0031(5) -0.0039(5) 0.0004(4)
C00J 0.0240(6) 0.0303(7) 0.0400(7) 0.0002(6) 0.0158(5) -0.0011(5)
C00K 0.0162(5) 0.0241(6) 0.0296(6) 0.0030(5) 0.0015(4) -0.0035(4)
C00L 0.0207(6) 0.0199(6) 0.0327(7) 0.0031(5) 0.0082(5) -0.0031(4)
C00M 0.0241(6) 0.0357(7) 0.0223(6) 0.0082(5) -0.0013(5) -0.0022(5)
C00N 0.0281(6) 0.0208(6) 0.0411(8) -0.0006(5) -0.0061(5) 0.0036(5)
C00O 0.0266(6) 0.0267(6) 0.0367(7) 0.0121(5) -0.0073(5) 0.0000(5)
C00P 0.0590(10) 0.0462(9) 0.0358(8) 0.0007(7) 0.0255(7) -0.0135(8)
C00Q 0.0516(9) 0.0390(8) 0.0371(8) 0.0175(6) 0.0079(7) -0.0047(7)

loop_
_atom_type_symbol
_atom_type_description
_atom_type_scat_dispersion_real
_atom_type_scat_dispersion_imag
_atom_type_scat_source
C C 0.0181 0.0091 'International Tables Vol C Tables 4.2.6.8 and 6.1.1.4'
H H 0.0000 0.0000 'International Tables Vol C Tables 4.2.6.8 and 6.1.1.4'
N N 0.0311 0.0180 'International Tables Vol C Tables 4.2.6.8 and 6.1.1.4'
O O 0.0492 0.0322 'International Tables Vol C Tables 4.2.6.8 and 6.1.1.4'

loop_
_geom_angle_atom_site_label_1
_geom_angle_atom_site_label_2
_geom_angle_atom_site_label_3
_geom_angle
_geom_angle_site_symmetry_1
_geom_angle_site_symmetry_3
_geom_angle_publ_flag
C00D O003 H003 109.5 . . ?
C00L O004 C00Q 106.19(11) . . ?
C009 N005 C007 124.26(9) . . ?
C009 N005 C00K 119.57(10) . . ?
C00K N005 C007 115.88(9) . . ?
C00A C006 C009 121.60(10) . . ?
C00C C006 C009 118.05(10) . . ?
C00C C006 C00A 120.33(10) . . ?
N005 C007 H007 107.0 . . ?
N005 C007 C008 110.97(9) . . ?
N005 C007 C00B 112.13(9) . . ?
C008 C007 H007 107.0 . . ?
C00B C007 H007 107.0 . . ?
C00B C007 C008 112.37(9) . . ?
C007 C008 H008 107.0 . . ?
C00A C008 C007 111.48(9) . . ?
C00A C008 H008 107.0 . . ?
C00A C008 C00D 112.91(9) . . ?
C00D C008 C007 111.06(9) . . ?
C00D C008 H008 107.0 . . ?
O001 C009 N005 122.51(10) . . ?
O001 C009 C006 121.36(10) . . ?
N005 C009 C006 116.12(10) . . ?
C006 C00A C008 118.61(10) . . ?
C00E C00A C006 119.24(10) . . ?
C00E C00A C008 122.14(10) . . ?
C00F C00B C007 122.43(10) . . ?
C00F C00B C00I 118.98(11) . . ?
C00I C00B C007 118.58(10) . . ?
C006 C00C H00C 120.1 . . ?
C00H C00C C006 119.87(11) . . ?
C00H C00C H00C 120.1 . . ?
O002 C00D O003 123.57(10) . . ?
O002 C00D C008 123.11(10) . . ?
O003 C00D C008 113.23(9) . . ?
C00A C00E H00E 119.9 . . ?
C00G C00E C00A 120.29(11) . . ?
C00G C00E H00E 119.9 . . ?
C00B C00F H00F 120.0 . . ?
C00M C00F C00B 120.07(12) . . ?
C00M C00F H00F 120.0 . . ?
C00E C00G H00G 119.9 . . ?
C00E C00G C00H 120.27(11) . . ?
C00H C00G H00G 119.9 . . ?
C00C C00H C00G 119.99(11) . . ?
C00C C00H H00H 120.0 . . ?
C00G C00H H00H 120.0 . . ?
C00B C00I H00I 119.6 . . ?
C00N C00I C00B 120.73(12) . . ?
C00N C00I H00I 119.6 . . ?
C00L C00J H00J 126.9 . . ?
C00L C00J C00P 106.19(13) . . ?
C00P C00J H00J 126.9 . . ?
N005 C00K H00A 109.4 . . ?
N005 C00K H00B 109.4 . . ?
N005 C00K C00L 111.20(9) . . ?
H00A C00K H00B 108.0 . . ?
C00L C00K H00A 109.4 . . ?
C00L C00K H00B 109.4 . . ?
O004 C00L C00K 117.62(11) . . ?
C00J C00L O004 110.94(12) . . ?
C00J C00L C00K 131.40(12) . . ?
C00F C00M H00M 119.7 . . ?
C00O C00M C00F 120.55(12) . . ?
C00O C00M H00M 119.7 . . ?
C00I C00N H00N 120.0 . . ?
C00O C00N C00I 120.03(12) . . ?
C00O C00N H00N 120.0 . . ?
C00M C00O H00O 120.2 . . ?
C00N C00O C00M 119.64(12) . . ?
C00N C00O H00O 120.2 . . ?
C00J C00P H00P 126.8 . . ?
C00Q C00P C00J 106.49(13) . . ?
C00Q C00P H00P 126.8 . . ?
O004 C00Q H00Q 124.9 . . ?
C00P C00Q O004 110.18(14) . . ?
C00P C00Q H00Q 124.9 . . ?

loop_
_geom_bond_atom_site_label_1
_geom_bond_atom_site_label_2
_geom_bond_distance
_geom_bond_site_symmetry_2
_geom_bond_publ_flag
O001 C009 1.2334(14) . ?
O002 C00D 1.2149(14) . ?
O003 H003 0.8400 . ?
O003 C00D 1.3134(14) . ?
O004 C00L 1.3552(16) . ?
O004 C00Q 1.3730(18) . ?
N005 C007 1.4688(14) . ?
N005 C009 1.3552(15) . ?
N005 C00K 1.4669(14) . ?
C006 C009 1.4945(15) . ?
C006 C00A 1.3968(16) . ?
C006 C00C 1.3957(16) . ?
C007 H007 1.0000 . ?
C007 C008 1.5346(14) . ?
C007 C00B 1.5243(15) . ?
C008 H008 1.0000 . ?
C008 C00A 1.5123(15) . ?
C008 C00D 1.5288(15) . ?
C00A C00E 1.3922(16) . ?
C00B C00F 1.3920(16) . ?
C00B C00I 1.3924(17) . ?
C00C H00C 0.9500 . ?
C00C C00H 1.3843(18) . ?
C00E H00E 0.9500 . ?
C00E C00G 1.3874(17) . ?
C00F H00F 0.9500 . ?
C00F C00M 1.3909(17) . ?
C00G H00G 0.9500 . ?
C00G C00H 1.3905(19) . ?
C00H H00H 0.9500 . ?
C00I H00I 0.9500 . ?
C00I C00N 1.3906(18) . ?
C00J H00J 0.9500 . ?
C00J C00L 1.3480(17) . ?
C00J C00P 1.423(2) . ?
C00K H00A 0.9900 . ?
C00K H00B 0.9900 . ?
C00K C00L 1.4814(17) . ?
C00M H00M 0.9500 . ?
C00M C00O 1.387(2) . ?
C00N H00N 0.9500 . ?
C00N C00O 1.382(2) . ?
C00O H00O 0.9500 . ?
C00P H00P 0.9500 . ?
C00P C00Q 1.348(2) . ?
C00Q H00Q 0.9500 . ?

loop_
_geom_torsion_atom_site_label_1
_geom_torsion_atom_site_label_2
_geom_torsion_atom_site_label_3
_geom_torsion_atom_site_label_4
_geom_torsion
_geom_torsion_site_symmetry_1
_geom_torsion_site_symmetry_2
_geom_torsion_site_symmetry_3
_geom_torsion_site_symmetry_4
_geom_torsion_publ_flag
N005 C007 C008 C00A -46.60(12) . . . . ?
N005 C007 C008 C00D 80.25(11) . . . . ?
N005 C007 C00B C00F 40.76(14) . . . . ?
N005 C007 C00B C00I -140.33(10) . . . . ?
N005 C00K C00L O004 60.73(14) . . . . ?
N005 C00K C00L C00J -116.66(14) . . . . ?
C006 C00A C00E C00G 0.36(17) . . . . ?
C006 C00C C00H C00G 0.33(18) . . . . ?
C007 N005 C009 O001 172.89(10) . . . . ?
C007 N005 C009 C006 -5.79(15) . . . . ?
C007 N005 C00K C00L 73.34(12) . . . . ?
C007 C008 C00A C006 32.02(13) . . . . ?
C007 C008 C00A C00E -147.60(10) . . . . ?
C007 C008 C00D O002 16.64(15) . . . . ?
C007 C008 C00D O003 -166.90(10) . . . . ?
C007 C00B C00F C00M 178.66(11) . . . . ?
C007 C00B C00I C00N -178.37(11) . . . . ?
C008 C007 C00B C00F -85.05(13) . . . . ?
C008 C007 C00B C00I 93.86(12) . . . . ?
C008 C00A C00E C00G 179.98(10) . . . . ?
C009 N005 C007 C008 35.84(14) . . . . ?
C009 N005 C007 C00B -90.73(12) . . . . ?
C009 N005 C00K C00L -112.58(12) . . . . ?
C009 C006 C00A C008 -2.02(15) . . . . ?
C009 C006 C00A C00E 177.61(10) . . . . ?
C009 C006 C00C C00H -178.01(10) . . . . ?
C00A C006 C009 O001 168.49(10) . . . . ?
C00A C006 C009 N005 -12.82(15) . . . . ?
C00A C006 C00C C00H 0.45(17) . . . . ?
C00A C008 C00D O002 142.70(11) . . . . ?
C00A C008 C00D O003 -40.84(13) . . . . ?
C00A C00E C00G C00H 0.41(18) . . . . ?
C00B C007 C008 C00A 79.83(11) . . . . ?
C00B C007 C008 C00D -153.32(9) . . . . ?
C00B C00F C00M C00O 0.00(19) . . . . ?
C00B C00I C00N C00O -0.66(19) . . . . ?
C00C C006 C009 O001 -13.08(16) . . . . ?
C00C C006 C009 N005 165.61(10) . . . . ?
C00C C006 C00A C008 179.58(10) . . . . ?
C00C C006 C00A C00E -0.79(16) . . . . ?
C00D C008 C00A C006 -93.81(11) . . . . ?
C00D C008 C00A C00E 86.57(13) . . . . ?
C00E C00G C00H C00C -0.76(18) . . . . ?
C00F C00B C00I C00N 0.58(18) . . . . ?
C00F C00M C00O C00N -0.1(2) . . . . ?
C00I C00B C00F C00M -0.25(17) . . . . ?
C00I C00N C00O C00M 0.4(2) . . . . ?
C00J C00P C00Q O004 0.79(18) . . . . ?
C00K N005 C007 C008 -150.39(9) . . . . ?
C00K N005 C007 C00B 83.04(11) . . . . ?
C00K N005 C009 O001 -0.67(16) . . . . ?
C00K N005 C009 C006 -179.34(9) . . . . ?
C00L O004 C00Q C00P -0.80(17) . . . . ?
C00L C00J C00P C00Q -0.47(17) . . . . ?
C00P C00J C00L O004 -0.02(15) . . . . ?
C00P C00J C00L C00K 177.51(13) . . . . ?
C00Q O004 C00L C00J 0.49(15) . . . . ?
C00Q O004 C00L C00K -177.42(11) . . . . ?
